data_4083686
loop_
_publ_author_name
'Rabe, Gerd W.'
'Riederer, Florian A.'
'Zhang-Presse, Mei'
'Rheingold, Arnold L.'

_publ_section_title
;
 A Partially Demethylated Donor-Functionalized Terphenyl Lanthanide
 Compound
;
_journal_issue 23
_journal_name_full Organometallics
_journal_page_first 5724
_journal_paper_doi 10.1021/om070010+
_journal_volume 26
_journal_year 2007
_chemical_formula_sum 'C30 H33 Cl O2 Yb'
_chemical_formula_weight 634.05
_chemical_name_systematic
; 

 ? 

;
_space_group_IT_number 14
_symmetry_cell_setting monoclinic
_symmetry_space_group_name_Hall '-P 2ybc'
_symmetry_space_group_name_H-M 'P 1 21/c 1'
_atom_sites_solution_hydrogens geom
_atom_sites_solution_primary direct
_atom_sites_solution_secondary difmap
_audit_creation_method SHELXL-97
_cell_angle_alpha 90.00
_cell_angle_beta 107.430(6)
_cell_angle_gamma 90.00
_cell_formula_units_Z 4
_cell_length_a 10.477(3)
_cell_length_b 31.172(9)
_cell_length_c 8.232(3)
_cell_measurement_reflns_used 4270
_cell_measurement_temperature 198(2)
_cell_measurement_theta_max 28.14
_cell_measurement_theta_min 2.67
_cell_volume 2565.0(14)
_computing_cell_refinement 'Bruker SMART'
_computing_data_collection 'Bruker SMART'
_computing_data_reduction 'Bruker SAINT'
_computing_molecular_graphics 'Bruker SHELXTL'
_computing_publication_material 'Bruker SHELXTL'
_computing_structure_refinement 'SHELXL-97 (Sheldrick, 1997)'
_computing_structure_solution 'SHELXS-97 (Sheldrick, 1990)'
_diffrn_ambient_temperature 198(2)
_diffrn_measured_fraction_theta_full 0.995
_diffrn_measured_fraction_theta_max 0.952
_diffrn_measurement_device_type 'CCD area detector'
_diffrn_measurement_method 'phi and omega scans'
_diffrn_radiation_monochromator graphite
_diffrn_radiation_source 'fine-focus sealed tube'
_diffrn_radiation_type MoK\a
_diffrn_radiation_wavelength 0.71073
_diffrn_reflns_av_R_equivalents 0.0428
_diffrn_reflns_av_sigmaI/netI 0.0575
_diffrn_reflns_limit_h_max 13
_diffrn_reflns_limit_h_min -13
_diffrn_reflns_limit_k_max 41
_diffrn_reflns_limit_k_min -37
_diffrn_reflns_limit_l_max 10
_diffrn_reflns_limit_l_min -10
_diffrn_reflns_number 13924
_diffrn_reflns_theta_full 25.00
_diffrn_reflns_theta_max 28.43
_diffrn_reflns_theta_min 2.04
_exptl_absorpt_coefficient_mu 3.775
_exptl_absorpt_correction_T_max 0.5189
_exptl_absorpt_correction_T_min 0.3136
_exptl_absorpt_correction_type multi-scan
_exptl_absorpt_process_details sadabs
_exptl_crystal_colour orange-brown
_exptl_crystal_density_diffrn 1.642
_exptl_crystal_density_method 'not measured'
_exptl_crystal_description block
_exptl_crystal_F_000 1264
_exptl_crystal_size_max 0.40
_exptl_crystal_size_mid 0.30
_exptl_crystal_size_min 0.20
_refine_diff_density_max 3.462
_refine_diff_density_min -2.531
_refine_diff_density_rms 0.202
_refine_ls_extinction_method none
_refine_ls_goodness_of_fit_ref 1.125
_refine_ls_hydrogen_treatment constr
_refine_ls_matrix_type full
_refine_ls_number_parameters 307
_refine_ls_number_reflns 5869
_refine_ls_number_restraints 0
_refine_ls_restrained_S_all 1.125
_refine_ls_R_factor_all 0.0661
_refine_ls_R_factor_gt 0.0554
_refine_ls_shift/su_max 0.015
_refine_ls_shift/su_mean 0.001
_refine_ls_structure_factor_coef Fsqd
_refine_ls_weighting_details 'calc w=1/[\s^2^(Fo^2^)+(0.0700P)^2^+11.0000P] where P=(Fo^2^+2Fc^2^)/3'
_refine_ls_weighting_scheme calc
_refine_ls_wR_factor_gt 0.1379
_refine_ls_wR_factor_ref 0.1444
_reflns_number_gt 5079
_reflns_number_total 5869
_reflns_threshold_expression >2sigma(I)
_cod_data_source_file rab101.cif
_cod_data_source_block rab101a
_cod_depositor_comments
;
The following automatic conversions were performed:

'_symmetry_cell_setting' value 'Monoclinic' changed to 'monoclinic'
according to
/usr/data/users/saulius/automatic-downloads/retrospective/ACS/lib/dictionaries/cif_core.dic
dictionary named 'cif_core.dic' version 2.4.2 from 2011-04-26.

Automatic conversion script
Id: cif_fix_values 2281 2013-09-26 08:29:07Z andrius 
;
_cod_original_cell_volume 2565.1(14)
_cod_original_sg_symbol_H-M P2(1)/c
_cod_database_code 4083686

loop_
_symmetry_equiv_pos_as_xyz
'x, y, z'
'-x, y+1/2, -z+1/2'
'-x, -y, -z'
'x, -y-1/2, z-1/2'

loop_
_atom_site_label
_atom_site_type_symbol
_atom_site_fract_x
_atom_site_fract_y
_atom_site_fract_z
_atom_site_U_iso_or_equiv
_atom_site_adp_type
_atom_site_occupancy
_atom_site_symmetry_multiplicity
_atom_site_calc_flag
_atom_site_refinement_flags
Yb1 Yb 0.24404(3) 0.089642(8) 0.34692(4) 0.01919(11) Uani 1 1 d .
Cl1 Cl 0.2307(2) 0.01196(5) 0.4481(3) 0.0348(4) Uani 1 1 d .
O1 O 0.0218(6) 0.09264(14) 0.3488(8) 0.0294(12) Uani 1 1 d .
O2 O 0.4285(6) 0.08987(15) 0.5923(7) 0.0283(12) Uani 1 1 d .
C1 C 0.2868(8) 0.0527(2) 0.0853(8) 0.0225(14) Uani 1 1 d .
C2 C 0.3956(7) 0.0807(2) 0.1519(8) 0.0204(13) Uani 1 1 d .
C3 C 0.3441(8) 0.1237(2) 0.1233(9) 0.0237(14) Uani 1 1 d .
C4 C 0.2035(7) 0.1214(2) 0.0436(9) 0.0211(14) Uani 1 1 d .
C5 C 0.1689(9) 0.0770(2) 0.0173(9) 0.0278(16) Uani 1 1 d .
C6 C 0.2961(10) 0.0045(2) 0.0698(12) 0.041(2) Uani 1 1 d .
H6A H 0.3129 -0.0025 -0.0380 0.062 Uiso 1 1 calc R
H6B H 0.2119 -0.0087 0.0724 0.062 Uiso 1 1 calc R
H6C H 0.3696 -0.0064 0.1648 0.062 Uiso 1 1 calc R
C7 C 0.5382(9) 0.0676(3) 0.2236(11) 0.0382(19) Uani 1 1 d .
H7A H 0.5798 0.0660 0.1318 0.057 Uiso 1 1 calc R
H7B H 0.5428 0.0394 0.2778 0.057 Uiso 1 1 calc R
H7C H 0.5858 0.0888 0.3082 0.057 Uiso 1 1 calc R
C8 C 0.4258(9) 0.1644(2) 0.1602(10) 0.0324(17) Uani 1 1 d .
H8A H 0.4543 0.1721 0.0609 0.049 Uiso 1 1 calc R
H8B H 0.5048 0.1599 0.2587 0.049 Uiso 1 1 calc R
H8C H 0.3715 0.1876 0.1849 0.049 Uiso 1 1 calc R
C9 C 0.1147(8) 0.1590(2) -0.0251(10) 0.0286(16) Uani 1 1 d .
H9A H 0.1155 0.1651 -0.1416 0.043 Uiso 1 1 calc R
H9B H 0.1473 0.1842 0.0467 0.043 Uiso 1 1 calc R
H9C H 0.0232 0.1524 -0.0254 0.043 Uiso 1 1 calc R
C10 C 0.0333(9) 0.0589(3) -0.0674(12) 0.044(2) Uani 1 1 d .
H10A H 0.0201 0.0562 -0.1899 0.066 Uiso 1 1 calc R
H10B H -0.0351 0.0780 -0.0482 0.066 Uiso 1 1 calc R
H10C H 0.0258 0.0306 -0.0196 0.066 Uiso 1 1 calc R
C11 C -0.0530(13) 0.0616(3) 0.415(2) 0.080(4) Uani 1 1 d .
H11A H -0.1438 0.0723 0.3985 0.120 Uiso 1 1 calc R
H11B H -0.0085 0.0571 0.5363 0.120 Uiso 1 1 calc R
H11C H -0.0572 0.0344 0.3538 0.120 Uiso 1 1 calc R
C12 C -0.0582(7) 0.1273(2) 0.2645(9) 0.0248(15) Uani 1 1 d .
C13 C -0.1723(8) 0.1191(3) 0.1331(11) 0.0362(19) Uani 1 1 d .
H13A H -0.1970 0.0904 0.0994 0.043 Uiso 1 1 calc R
C14 C -0.2500(9) 0.1523(3) 0.0512(11) 0.0368(19) Uani 1 1 d .
H14A H -0.3284 0.1467 -0.0403 0.044 Uiso 1 1 calc R
C15 C -0.2144(9) 0.1942(3) 0.1015(12) 0.041(2) Uani 1 1 d .
H15A H -0.2077 0.2100 0.0001 0.050 Uiso 1 1 calc R
H15B H -0.2894 0.2070 0.1343 0.050 Uiso 1 1 calc R
C16 C -0.0998(8) 0.2021(2) 0.2307(10) 0.0292(16) Uani 1 1 d .
H16A H -0.0758 0.2310 0.2622 0.035 Uiso 1 1 calc R
C17 C -0.0160(7) 0.1689(2) 0.3189(9) 0.0226(14) Uani 1 1 d .
C18 C 0.1096(8) 0.1800(2) 0.4555(9) 0.0219(14) Uani 1 1 d .
C19 C 0.0993(8) 0.2149(2) 0.5622(9) 0.0279(16) Uani 1 1 d .
H19A H 0.0144 0.2272 0.5523 0.033 Uiso 1 1 calc R
C20 C 0.2120(9) 0.2308(2) 0.6796(9) 0.0323(18) Uani 1 1 d .
H20A H 0.2048 0.2534 0.7541 0.039 Uiso 1 1 calc R
C21 C 0.3358(8) 0.2138(2) 0.6885(9) 0.0297(17) Uani 1 1 d .
H21A H 0.4144 0.2256 0.7655 0.036 Uiso 1 1 calc R
C22 C 0.3458(7) 0.1792(2) 0.5843(9) 0.0222(14) Uani 1 1 d .
C23 C 0.4832(8) 0.1655(2) 0.5955(9) 0.0263(15) Uani 1 1 d .
C24 C 0.5845(8) 0.1958(3) 0.6033(11) 0.0342(18) Uani 1 1 d .
H24A H 0.5628 0.2254 0.6014 0.041 Uiso 1 1 calc R
C25 C 0.7139(10) 0.1844(3) 0.6136(13) 0.047(2) Uani 1 1 d .
H25A H 0.7793 0.2057 0.6163 0.056 Uiso 1 1 calc R
C26 C 0.7473(9) 0.1407(3) 0.6201(12) 0.047(2) Uani 1 1 d .
H26A H 0.8358 0.1321 0.6271 0.056 Uiso 1 1 calc R
C27 C 0.6503(9) 0.1102(3) 0.6163(10) 0.0348(18) Uani 1 1 d .
H27A H 0.6731 0.0806 0.6248 0.042 Uiso 1 1 calc R
C28 C 0.5233(8) 0.1224(2) 0.6005(9) 0.0282(16) Uani 1 1 d .
C30 C 0.2316(8) 0.1595(2) 0.4682(9) 0.0239(15) Uani 1 1 d .
C31 C 0.4090(9) 0.0809(3) 0.7587(9) 0.0331(18) Uani 1 1 d .
H31A H 0.4953 0.0824 0.8478 0.050 Uiso 1 1 calc R
H31B H 0.3709 0.0521 0.7574 0.050 Uiso 1 1 calc R
H31C H 0.3478 0.1021 0.7819 0.050 Uiso 1 1 calc R

loop_
_atom_site_aniso_label
_atom_site_aniso_U_11
_atom_site_aniso_U_22
_atom_site_aniso_U_33
_atom_site_aniso_U_23
_atom_site_aniso_U_13
_atom_site_aniso_U_12
Yb1 0.02541(18) 0.01473(15) 0.02051(17) 0.00055(10) 0.01157(12) -0.00098(11)
Cl1 0.0404(11) 0.0198(8) 0.0464(11) 0.0082(8) 0.0166(9) -0.0022(7)
O1 0.032(3) 0.015(2) 0.050(3) 0.001(2) 0.025(3) -0.003(2)
O2 0.041(3) 0.024(2) 0.021(2) 0.0036(19) 0.011(2) 0.000(2)
C1 0.033(4) 0.019(3) 0.020(3) -0.004(3) 0.015(3) 0.005(3)
C2 0.027(4) 0.022(3) 0.016(3) -0.001(2) 0.012(3) 0.004(3)
C3 0.031(4) 0.022(3) 0.023(3) 0.001(3) 0.015(3) -0.001(3)
C4 0.028(4) 0.016(3) 0.024(3) -0.001(2) 0.014(3) 0.002(3)
C5 0.042(5) 0.020(3) 0.025(4) -0.004(3) 0.015(3) -0.002(3)
C6 0.054(6) 0.025(4) 0.050(5) -0.014(4) 0.024(5) -0.002(4)
C7 0.035(5) 0.050(5) 0.034(4) -0.003(4) 0.018(4) 0.010(4)
C8 0.042(5) 0.025(4) 0.033(4) 0.001(3) 0.016(4) -0.009(3)
C9 0.036(4) 0.021(3) 0.029(4) 0.008(3) 0.008(3) 0.004(3)
C10 0.041(5) 0.038(4) 0.047(5) -0.010(4) 0.005(4) -0.006(4)
C11 0.088(9) 0.047(6) 0.142(12) 0.038(7) 0.091(10) 0.013(6)
C12 0.027(4) 0.023(3) 0.030(4) 0.001(3) 0.018(3) 0.002(3)
C13 0.031(4) 0.039(4) 0.046(5) -0.012(4) 0.023(4) -0.006(3)
C14 0.027(4) 0.045(5) 0.036(4) -0.008(4) 0.006(4) 0.000(4)
C15 0.037(5) 0.046(5) 0.044(5) 0.002(4) 0.015(4) 0.013(4)
C16 0.028(4) 0.025(3) 0.035(4) 0.001(3) 0.009(3) 0.004(3)
C17 0.025(4) 0.019(3) 0.030(4) -0.003(3) 0.018(3) -0.001(3)
C18 0.036(4) 0.013(3) 0.023(3) 0.003(2) 0.018(3) -0.001(3)
C19 0.040(5) 0.018(3) 0.032(4) 0.000(3) 0.019(3) 0.003(3)
C20 0.055(5) 0.019(3) 0.027(4) -0.008(3) 0.017(4) 0.003(3)
C21 0.036(4) 0.027(3) 0.022(3) 0.000(3) 0.002(3) -0.005(3)
C22 0.030(4) 0.018(3) 0.021(3) 0.001(2) 0.010(3) -0.003(3)
C23 0.029(4) 0.023(3) 0.027(4) 0.003(3) 0.009(3) -0.001(3)
C24 0.027(4) 0.033(4) 0.041(4) -0.007(3) 0.006(4) -0.007(3)
C25 0.038(5) 0.050(5) 0.055(6) -0.002(4) 0.018(4) -0.015(4)
C26 0.030(5) 0.063(6) 0.047(5) -0.013(5) 0.011(4) -0.002(4)
C27 0.032(4) 0.033(4) 0.033(4) -0.009(3) 0.001(3) 0.008(3)
C28 0.031(4) 0.027(4) 0.025(4) -0.003(3) 0.006(3) 0.001(3)
C30 0.032(4) 0.021(3) 0.024(3) 0.006(3) 0.016(3) -0.001(3)
C31 0.047(5) 0.038(4) 0.016(3) 0.009(3) 0.012(3) -0.001(4)

loop_
_atom_type_symbol
_atom_type_description
_atom_type_scat_dispersion_real
_atom_type_scat_dispersion_imag
_atom_type_scat_source
C C 0.0033 0.0016 'International Tables Vol C Tables 4.2.6.8 and 6.1.1.4'
H H 0.0000 0.0000 'International Tables Vol C Tables 4.2.6.8 and 6.1.1.4'
O O 0.0106 0.0060 'International Tables Vol C Tables 4.2.6.8 and 6.1.1.4'
Cl Cl 0.1484 0.1585 'International Tables Vol C Tables 4.2.6.8 and 6.1.1.4'
Yb Yb -0.3850 5.5486 'International Tables Vol C Tables 4.2.6.8 and 6.1.1.4'

loop_
_geom_angle_atom_site_label_1
_geom_angle_atom_site_label_2
_geom_angle_atom_site_label_3
_geom_angle
O1 Yb1 O2 124.1(2)
O1 Yb1 C30 77.5(2)
O2 Yb1 C30 76.9(2)
O1 Yb1 Cl1 83.38(12)
O2 Yb1 Cl1 80.48(12)
C30 Yb1 Cl1 134.29(17)
O1 Yb1 C2 143.8(2)
O2 Yb1 C2 92.0(2)
C30 Yb1 C2 118.2(2)
Cl1 Yb1 C2 101.68(15)
O1 Yb1 C1 116.3(2)
O2 Yb1 C1 114.5(2)
C30 Yb1 C1 141.9(2)
Cl1 Yb1 C1 83.73(16)
C2 Yb1 C1 31.6(2)
O1 Yb1 C4 96.6(2)
O2 Yb1 C4 133.1(2)
C30 Yb1 C4 92.3(2)
Cl1 Yb1 C4 131.22(15)
C2 Yb1 C4 53.1(2)
C1 Yb1 C4 52.5(2)
O1 Yb1 C3 127.0(2)
O2 Yb1 C3 101.9(2)
C30 Yb1 C3 90.4(2)
Cl1 Yb1 C3 133.18(16)
C2 Yb1 C3 32.1(2)
C1 Yb1 C3 52.3(2)
C4 Yb1 C3 31.8(2)
O1 Yb1 C5 91.3(2)
O2 Yb1 C5 144.0(2)
C30 Yb1 C5 121.8(2)
Cl1 Yb1 C5 99.53(16)
C2 Yb1 C5 52.5(2)
C1 Yb1 C5 31.5(2)
C4 Yb1 C5 31.8(2)
C3 Yb1 C5 52.3(2)
O1 Yb1 C28 134.4(2)
O2 Yb1 C28 23.27(18)
C30 Yb1 C28 66.2(2)
Cl1 Yb1 C28 102.44(14)
C2 Yb1 C28 80.1(2)
C1 Yb1 C28 109.3(2)
C4 Yb1 C28 111.0(2)
C3 Yb1 C28 81.3(2)
C5 Yb1 C28 130.9(2)
C12 O1 C11 112.7(7)
C12 O1 Yb1 118.2(4)
C11 O1 Yb1 128.9(6)
C28 O2 C31 112.7(6)
C28 O2 Yb1 115.6(4)
C31 O2 Yb1 119.6(5)
C2 C1 C5 109.2(6)
C2 C1 C6 125.7(7)
C5 C1 C6 124.8(7)
C2 C1 Yb1 73.9(4)
C5 C1 Yb1 75.1(4)
C6 C1 Yb1 122.8(5)
C1 C2 C3 107.2(6)
C1 C2 C7 125.5(6)
C3 C2 C7 127.1(7)
C1 C2 Yb1 74.5(4)
C3 C2 Yb1 74.5(4)
C7 C2 Yb1 120.8(5)
C4 C3 C2 108.3(6)
C4 C3 C8 125.6(6)
C2 C3 C8 126.0(7)
C4 C3 Yb1 74.0(4)
C2 C3 Yb1 73.4(4)
C8 C3 Yb1 121.7(5)
C3 C4 C5 107.5(6)
C3 C4 C9 125.0(6)
C5 C4 C9 126.8(7)
C3 C4 Yb1 74.2(4)
C5 C4 Yb1 74.8(4)
C9 C4 Yb1 124.4(5)
C1 C5 C4 107.9(7)
C1 C5 C10 125.2(7)
C4 C5 C10 126.9(7)
C1 C5 Yb1 73.4(4)
C4 C5 Yb1 73.4(4)
C10 C5 Yb1 119.3(6)
C13 C12 C17 122.7(7)
C13 C12 O1 119.5(7)
C17 C12 O1 117.8(6)
C14 C13 C12 119.9(8)
C13 C14 C15 120.0(8)
C16 C15 C14 119.9(8)
C15 C16 C17 122.2(7)
C12 C17 C16 115.4(7)
C12 C17 C18 125.3(6)
C16 C17 C18 119.3(6)
C30 C18 C19 122.5(7)
C30 C18 C17 121.8(6)
C19 C18 C17 115.5(6)
C20 C19 C18 120.2(7)
C19 C20 C21 119.5(7)
C20 C21 C22 120.3(7)
C21 C22 C30 122.7(7)
C21 C22 C23 115.7(7)
C30 C22 C23 121.5(6)
C28 C23 C24 115.1(7)
C28 C23 C22 123.8(7)
C24 C23 C22 121.1(7)
C25 C24 C23 123.0(8)
C24 C25 C26 118.8(8)
C27 C26 C25 119.5(9)
C28 C27 C26 120.3(8)
C27 C28 O2 117.6(7)
C27 C28 C23 123.2(7)
O2 C28 C23 119.1(7)
C27 C28 Yb1 130.8(5)
O2 C28 Yb1 41.1(3)
C23 C28 Yb1 94.5(5)
C18 C30 C22 114.5(6)
C18 C30 Yb1 122.7(5)
C22 C30 Yb1 121.8(5)

loop_
_geom_bond_atom_site_label_1
_geom_bond_atom_site_label_2
_geom_bond_distance
Yb1 O1 2.335(5)
Yb1 O2 2.340(6)
Yb1 C30 2.415(7)
Yb1 Cl1 2.5781(18)
Yb1 C2 2.588(7)
Yb1 C1 2.597(6)
Yb1 C4 2.600(7)
Yb1 C3 2.602(7)
Yb1 C5 2.618(7)
Yb1 C28 3.209(8)
O1 C12 1.414(9)
O1 C11 1.449(10)
O2 C28 1.406(9)
O2 C31 1.471(9)
C1 C2 1.411(10)
C1 C5 1.415(11)
C1 C6 1.512(10)
C2 C3 1.437(9)
C2 C7 1.490(11)
C3 C4 1.424(10)
C3 C8 1.509(10)
C4 C5 1.429(9)
C4 C9 1.499(9)
C5 C10 1.494(12)
C12 C13 1.374(11)
C12 C17 1.400(9)
C13 C14 1.363(12)
C14 C15 1.387(12)
C15 C16 1.367(12)
C16 C17 1.411(10)
C17 C18 1.493(10)
C18 C30 1.404(10)
C18 C19 1.423(9)
C19 C20 1.375(11)
C20 C21 1.384(12)
C21 C22 1.400(10)
C22 C30 1.428(10)
C22 C23 1.478(10)
C23 C28 1.407(10)
C23 C24 1.407(10)
C24 C25 1.380(12)
C25 C26 1.403(14)
C26 C27 1.385(13)
C27 C28 1.352(11)
